data_4514622
loop_
_publ_author_name
'Zhang, Yunfei'
'Jermaks, Janis'
'MacMillan, Samantha N.'
'Lambert, Tristan H.'

_publ_section_title
;
 Synthesis of 2H-Chromenes via Hydrazine-Catalyzed Ring-Closing
 Carbonyl-Olefin Metathesis
;
_journal_issue 10
_journal_name_full 'ACS Catalysis'
_journal_page_first 9259
_journal_paper_doi 10.1021/acscatal.9b03656
_journal_volume 9
_journal_year 2019
_chemical_formula_moiety '2(C2 F3 O2), 2(C19 H27 N2 O), 0.5(C4 H6 N2)'
_chemical_formula_sum 'C44 H57 F6 N5 O6'
_chemical_formula_weight 865.94
_space_group_crystal_system monoclinic
_space_group_IT_number 15
_space_group_name_Hall '-I 2ya'
_space_group_name_H-M_alt 'I 1 2/a 1'
_symmetry_space_group_name_Hall '-I 2ya'
_symmetry_space_group_name_H-M 'I 1 2/a 1'
_atom_sites_solution_hydrogens mixed
_atom_sites_solution_primary dual
_audit_creation_date 2019-05-29
_audit_creation_method
;
Olex2 1.3-ac4
(compiled 2019.04.23 svn.r3594 for Rigaku Oxford Diffraction, GUI svn.r5739)
;
_cell_angle_alpha 90
_cell_angle_beta 98.4180(5)
_cell_angle_gamma 90
_cell_formula_units_Z 4
_cell_length_a 17.95158(9)
_cell_length_b 10.14969(5)
_cell_length_c 23.05206(13)
_cell_measurement_reflns_used 63298
_cell_measurement_temperature 99.96(10)
_cell_measurement_theta_max 77.7560
_cell_measurement_theta_min 4.7160
_cell_volume 4154.90(4)
_computing_cell_refinement 'CrysAlisPro 1.171.40.54a (Rigaku OD, 2019)'
_computing_data_collection 'CrysAlisPro 1.171.40.54a (Rigaku OD, 2019)'
_computing_data_reduction 'CrysAlisPro 1.171.40.54a (Rigaku OD, 2019)'
_computing_molecular_graphics 'Olex2 (Dolomanov et al., 2009)'
_computing_publication_material 'Olex2 (Dolomanov et al., 2009)'
_computing_structure_refinement 'ShelXL (Sheldrick, 2015)'
_computing_structure_solution 'ShelXT (Sheldrick, 2015)'
_diffrn_ambient_environment N~2~
_diffrn_ambient_temperature 99.96(10)
_diffrn_detector 'CCD plate'
_diffrn_detector_area_resol_mean 10.0000
_diffrn_detector_type HyPix
_diffrn_measured_fraction_theta_full 0.999
_diffrn_measured_fraction_theta_max 0.999
_diffrn_measurement_details
;
List of Runs (angles in degrees, time in seconds):

  # Type    Start    End  Width  t~exp~   \w     \q     \k     \f   Frames
--------------------------------------------------------------------------
  1  \w    -36.00  26.00   0.50    0.11    --  -48.30  31.00  44.00  124
  2  \w    -41.00 -13.00   0.50    0.11    --    6.00 126.00  66.38   56
  3  \w    -10.00  15.00   0.50    0.11    --   22.00  99.00  65.59   50
  4  \w      9.00  34.00   0.50    0.11    --   38.00  93.00  69.65   50
  5  \w     27.00  53.00   0.50    0.11    --   50.00  82.00  42.82   52
  6  \w     38.00  63.00   0.50    0.11    --   58.00  74.00  24.38   50
  7  \w     49.00  74.00   0.50    0.11    --   70.00  76.00  20.64   50
  8  \w     43.00  68.00   0.50    0.11    --   62.00  72.00  70.76   50
  9  \w     38.00 122.00   0.50    0.11    --   48.30  31.00  44.00  168
 10  \w     76.00 102.00   0.50    0.11    --   58.00  82.00 129.18   52
 11  \w     71.00 102.00   0.50    0.46    --   90.00  73.00  44.34   62
 12  \w     86.00 139.00   0.50    0.46    --  107.75  77.00  60.00  106
 13  \w    149.00 175.00   0.50    0.46    --  107.75  77.00  90.00   52
 14  \w    148.00 174.00   0.50    0.46    --  107.75  77.00 120.00   52
 15  \w    143.00 177.00   0.50    0.46    --  107.75  44.00 114.26   68
 16  \w    137.00 174.00   0.50    0.46    --  107.75  31.00  44.00   74
 17  \w    151.00 177.00   0.50    0.46    --  107.75  45.00  30.00   52
 18  \w    150.00 175.00   0.50    0.46    --  107.75  77.00 -30.00   50
 19  \w    153.00 178.00   0.50    0.46    --  107.75  61.00 -90.00   50
 20  \w    148.00 174.00   0.50    0.46    --  107.75  77.00-150.00   52
 21  \w    131.00 178.00   0.50    0.46    --  107.75  45.00-180.00   94
 22  \w    126.00 152.00   0.50    0.46    --  107.75  77.00-120.00   52
 23  \w    135.00 172.00   0.50    0.46    --  107.75  77.00 -90.00   74
 24  \w    134.00 162.00   0.50    0.46    --  107.75  70.00  -6.73   56
 25  \w    136.00 173.00   0.50    0.46    --  107.75  45.00 -30.00   74
 26  \w    149.00 178.00   0.50    0.46    --  107.75  15.00 -90.00   58
 27  \w    122.00 173.00   0.50    0.46    --  107.75  45.00 -60.00  102
 28  \w    120.00 172.00   0.50    0.46    --  107.75  77.00   0.00  104
 29  \w    117.00 164.00   0.50    0.46    --  107.75  77.00  30.00   94
 30  \w    122.00 164.00   0.50    0.46    --  107.75 125.00  90.00   84
 31  \w    118.00 148.00   0.50    0.46    --  107.75 125.00  60.00   60
 32  \w     97.00 141.00   0.50    0.46    --  107.75  61.00  90.00   88
 33  \w    129.00 175.00   0.50    0.46    --  107.75  30.00 150.00   92
 34  \w    116.00 154.00   0.50    0.46    --  107.75  30.00  60.00   76
 35  \w    101.00 135.00   0.50    0.46    --  107.75  61.00  30.00   68
 36  \w     98.00 127.00   0.50    0.46    --  107.75  45.00 -30.00   58
 37  \w     98.00 124.00   0.50    0.46    --  107.75  45.00  30.00   52
 38  \w     96.00 162.00   0.50    0.46    --  107.75  61.00  60.00  132
 39  \w    106.00 132.00   0.50    0.46    --  107.75  44.00 114.26   52
 40  \w     89.00 178.00   0.50    0.46    --  107.75  77.00 150.00  178
 41  \w     98.00 151.00   0.50    0.46    --  107.75  15.00 150.00  106
 42  \w     94.00 132.00   0.50    0.46    --  107.75  61.00 120.00   76
 43  \w     90.00 116.00   0.50    0.46    --  107.75  77.00  90.00   52
 44  \w     86.00 112.00   0.50    0.46    --  107.75  77.00  30.00   52
 45  \w     90.00 128.00   0.50    0.46    --  107.75  70.00  -6.73   76
 46  \w     98.00 154.00   0.50    0.46    --  107.75  61.00 -30.00  112
 47  \w    151.00 177.00   0.50    0.46    --  107.75 125.00-120.00   52
 48  \w     94.00 120.00   0.50    0.46    --  107.75  61.00 -90.00   52
 49  \w     93.00 141.00   0.50    0.46    --  107.75  61.00 -60.00   96
 50  \w    104.00 143.00   0.50    0.46    --  107.75  15.00 -90.00   78
 51  \w     86.00 124.00   0.50    0.46    --  107.75  77.00-150.00   76
 52  \w     93.00 131.00   0.50    0.46    --  107.75  61.00-180.00   76
 53  \w     87.00 160.00   0.50    0.46    --  107.75  77.00-180.00  146
 54  \w     92.00 164.00   0.50    0.46    --  107.75 125.00 -90.00  144
 55  \w     94.00 153.00   0.50    0.46    --  107.75  61.00-120.00  118
 56  \w     93.00 157.00   0.50    0.46    --  107.75 125.00-150.00  128
 57  \w     92.00 131.00   0.50    0.46    --  107.75 125.00-120.00   78
 58  \w     89.00 128.00   0.50    0.46    --  107.75  77.00 -90.00   78
 59  \w     86.00 121.00   0.50    0.46    --  107.75  77.00-120.00   70
 60  \w     93.00 144.00   0.50    0.46    --  107.75  61.00-150.00  102
 61  \w     86.00 112.00   0.50    0.46    --  107.75  77.00 -60.00   52
 62  \w     86.00 112.00   0.50    0.46    --  107.75  77.00   0.00   52
 63  \w     86.00 145.00   0.50    0.46    --  107.75  77.00 -30.00  118
 64  \w     71.00  97.00   0.50    0.11    --   54.00  80.00-115.33   52
 65  \w     47.00  73.00   0.50    0.11    --   66.00  71.00 -60.43   52
 66  \w     31.00  63.00   0.50    0.11    --   54.00  80.00-115.33   64
 67  \w     33.00  58.00   0.50    0.11    --   54.00  78.00-165.70   50
 68  \w     48.00  79.00   0.50    0.11    --   70.00  77.00-177.91   62
 69  \w     37.00  62.00   0.50    0.11    --   58.00  75.00 -75.44   50
 70  \w     39.00  65.00   0.50    0.11    --   62.00  80.00 -72.64   52
 71  \w     28.00  56.00   0.50    0.11    --   50.00  80.00 -11.28   56
 72  \w     18.00  43.00   0.50    0.11    --   46.00  91.00-112.14   50
 73  \w    -12.00  29.00   0.50    0.11    --   18.00  98.00 -78.12   82
 74  \w     -2.00  26.00   0.50    0.11    --   30.00  98.00  10.13   56
 75  \w     31.00  57.00   0.50    0.11    --   50.00  77.00  91.67   52
 76  \w     46.00  72.00   0.50    0.11    --   66.00  73.00  92.93   52
 77  \w     30.00  55.00   0.50    0.11    --   54.00  83.00  99.63   50
 78  \w     34.00  65.00   0.50    0.11    --   58.00  82.00 129.18   62
 79  \w     79.00 107.00   0.50    0.46    --  102.00  80.00 145.58   56
 80  \w     93.00 142.00   0.50    0.46    --  107.75  61.00 150.00   98
 81  \w     86.00 122.00   0.50    0.46    --  107.75  77.00 120.00   72
 82  \w     15.00  40.00   0.50    0.11    --   42.00  89.00 159.19   50
 83  \w     40.00  65.00   0.50    0.46    --  107.75 -61.00 -30.00   50
 84  \w     36.00  63.00   0.50    0.46    --  107.75 -61.00   0.00   54
 85  \w     37.00  81.00   0.50    0.46    --  107.75 -77.00 -60.00   88
 86  \w     63.00 106.00   0.50    0.46    --  107.75 -94.00 -60.00   86
 87  \w     75.00 107.00   0.50    0.46    --  107.75-125.00 -30.00   64
 88  \w     81.00 116.00   0.50    0.46    --  107.75-125.00  30.00   70
 89  \w    101.00 131.00   0.50    0.46    --  107.75 -81.00  60.91   60
 90  \w     91.00 116.00   0.50    0.46    --  107.75-125.00  90.00   50
 91  \w     85.00 111.00   0.50    0.46    --  107.75 -89.00 109.83   52
 92  \w     81.00 109.00   0.50    0.46    --  107.75 -94.00 120.00   56
 93  \w     82.00 123.00   0.50    0.46    --  107.75-136.00 112.60   82
 94  \w     73.00  98.00   0.50    0.46    --  107.75 -77.00 150.00   50
 95  \w     61.00 105.00   0.50    0.46    --  107.75 -94.00  90.00   88
 96  \w     76.00 110.00   0.50    0.46    --  107.75-100.00  81.61   68
 97  \w     70.00 114.00   0.50    0.46    --  107.75-125.00  60.00   88
 98  \w     68.00 116.00   0.50    0.46    --  107.75-125.00 -60.00   96
 99  \w     78.00 116.00   0.50    0.46    --  107.75-125.00-150.00   76
100  \w     75.00 100.00   0.50    0.46    --  107.75 -94.00-150.00   50
101  \w     70.00  96.00   0.50    0.46    --  107.75 -77.00-180.00   52
102  \w     42.00  67.00   0.50    0.46    --  107.75 -77.00-180.00   50
103  \w     46.00  71.00   0.50    0.46    --  107.75 -61.00-150.00   50
104  \w     36.00  88.00   0.50    0.46    --  107.75 -77.00 -90.00  104
105  \w     36.00  70.00   0.50    0.46    --  107.75-125.00 -30.00   68
106  \w     37.00  92.00   0.50    0.46    --  107.75 -77.00 -30.00  110
107  \w     36.00  77.00   0.50    0.46    --  107.75 -81.00  60.91   82
108  \w     42.00  68.00   0.50    0.46    --  107.75 -77.00 150.00   52
109  \w     37.00  72.00   0.50    0.46    --  107.75 -89.00 109.83   70
110  \w     41.00  85.00   0.50    0.46    --  107.75-125.00  90.00   88
111  \w     39.00  64.00   0.50    0.46    --  107.75-136.00 112.60   50
112  \w     36.00  61.00   0.50    0.46    --  107.75 -94.00 120.00   50
113  \w     38.00  63.00   0.50    0.46    --  107.75-125.00  60.00   50
114  \w     37.00  63.00   0.50    0.46    --  107.75-100.00  81.61   52
115  \w     36.00  61.00   0.50    0.46    --  107.75 -61.00 120.00   50
116  \w     31.00  95.00   0.50    0.11    --   48.30-125.00  90.00  128
117  \w     37.00  71.00   0.50    0.46    --  107.75 -61.00-120.00   68
118  \w     39.00  64.00   0.50    0.46    --  107.75 -61.00-180.00   50
119  \w     36.00 100.00   0.50    0.46    --  107.75 -94.00-120.00  128
120  \w     42.00  72.00   0.50    0.46    --  107.75-125.00-150.00   60
121  \w     39.00  65.00   0.50    0.46    --  107.75 -94.00-150.00   52
122  \w     36.00  68.00   0.50    0.46    --  107.75 -77.00-120.00   64
123  \w    -25.00  36.00   0.50    0.11    --   48.30 -31.00-115.00  122
124  \w    -52.00 -27.00   0.50    0.11    --  -48.30 -77.00 -60.00   50
125  \w    -66.00 -40.00   0.50    0.11    --  -62.00 -77.00 -47.02   52
126  \w    -76.00 -51.00   0.50    0.46    --  -70.00 -69.00  34.05   50
127  \w    -80.00 -54.00   0.50    0.46    --  -78.00 -82.00  30.80   52
128  \w    -73.00 -47.00   0.50    0.46    --  -70.00 -81.00 105.31   52
129  \w    -74.00 -48.00   0.50    0.46    --  -70.00 -82.00 153.26   52
130  \w    -74.00 -41.00   0.50    0.11    --  -66.00 -83.00 177.02   66
131  \w    -84.00 -57.00   0.50    0.46    --  -78.00 -74.00 133.74   54
132  \w    -92.00 -65.00   0.50    0.46    --  -86.25 -75.00  75.59   54
133  \w    -89.00 -64.00   0.50    0.46    --  -86.25 -77.00  90.00   50
134  \w    -89.00 -62.00   0.50    0.46    --  -86.25 -83.00  56.86   54
135  \w    -92.00 -66.00   0.50    0.46    --  -86.25 -72.00  94.15   52
136  \w    -92.00 -66.00   0.50    0.46    --  -86.25 -77.00 120.00   52
137  \w    -90.00 -63.00   0.50    0.46    --  -86.25 -80.00   9.02   54
138  \w    -84.00 -57.00   0.50    0.46    --  -78.00 -74.00 -33.73   54
139  \w    -81.00 -49.00   0.50    0.46    --  -74.00 -83.00-114.13   64
140  \w    -74.00 -41.00   0.50    0.11    --  -66.00 -83.00-144.04   66
141  \w    -90.00 -64.00   0.50    0.46    --  -82.00 -72.00 -35.53   52
142  \w    -93.00 -66.00   0.50    0.46    --  -86.25 -72.00 -92.05   54
143  \w    -92.00 -62.00   0.50    0.46    --  -86.25 -83.00-121.59   60
144  \w    -92.00 -64.00   0.50    0.46    --  -86.25 -77.00-180.00   56
145  \w   -105.00 -68.00   0.50    0.46    --  -86.25 -67.00-175.86   74
146  \w   -105.00 -65.00   0.50    0.46    --  -86.25 -77.00-150.00   80
147  \w   -121.00 -38.00   0.50    0.11    --  -48.30 -31.00-115.00  166
148  \w    -69.00  20.00   0.50    0.11    --  -48.30  77.00 -60.00  178
149  \w    -47.00 -15.00   0.50    0.46    --  -86.25  45.00-150.00   64
150  \w   -104.00 -58.00   0.50    0.11    --  -48.30 -19.00 -60.00   92
151  \w    -98.00 -65.00   0.50    0.46    --  -86.25 -77.00 -60.00   66
152  \w    -89.00 -63.00   0.50    0.46    --  -86.25 -83.00 -32.04   52
153  \w   -123.00 -98.00   0.50    0.46    --  -86.25 -72.00 -92.05   50
154  \w   -134.00 -83.00   0.50    0.11    --  -66.00 -83.00-144.04  102
155  \w   -135.00 -97.00   0.50    0.46    --  -86.25 -83.00-121.59   76
156  \w   -160.00 -76.00   0.50    0.46    --  -86.25 -31.00-115.00  168
157  \w   -149.00-123.00   0.50    0.46    --  -78.00 -82.00  30.80   52
158  \w   -155.00-129.00   0.50    0.46    --  -86.25 -75.00  75.59   52
159  \w   -120.00 -67.00   0.50    0.46    --  -86.25 -70.00 148.24  106
;
_diffrn_measurement_device 'four-circle diffractometer'
_diffrn_measurement_device_type 'XtaLAB Synergy, Dualflex, HyPix'
_diffrn_measurement_method '\w scans'
_diffrn_orient_matrix_type 'CrysAlisPro convention (1999,Acta A55,543-557)'
_diffrn_orient_matrix_UB_11 -0.0438855000
_diffrn_orient_matrix_UB_12 0.1160685000
_diffrn_orient_matrix_UB_13 0.0216424000
_diffrn_orient_matrix_UB_21 0.0602783000
_diffrn_orient_matrix_UB_22 0.0964328000
_diffrn_orient_matrix_UB_23 -0.0156812000
_diffrn_orient_matrix_UB_31 -0.0443532000
_diffrn_orient_matrix_UB_32 0.0161094000
_diffrn_orient_matrix_UB_33 -0.0620536000
_diffrn_radiation_monochromator mirror
_diffrn_radiation_probe x-ray
_diffrn_radiation_type 'Cu K\a'
_diffrn_radiation_wavelength 1.54184
_diffrn_reflns_av_R_equivalents 0.0349
_diffrn_reflns_av_unetI/netI 0.0107
_diffrn_reflns_Laue_measured_fraction_full 0.999
_diffrn_reflns_Laue_measured_fraction_max 0.999
_diffrn_reflns_limit_h_max 21
_diffrn_reflns_limit_h_min -21
_diffrn_reflns_limit_k_max 12
_diffrn_reflns_limit_k_min -12
_diffrn_reflns_limit_l_max 27
_diffrn_reflns_limit_l_min -28
_diffrn_reflns_number 82959
_diffrn_reflns_point_group_measured_fraction_full 0.999
_diffrn_reflns_point_group_measured_fraction_max 0.999
_diffrn_reflns_theta_full 67.684
_diffrn_reflns_theta_max 70.073
_diffrn_reflns_theta_min 4.769
_diffrn_source 'micro-focus sealed X-ray tube'
_diffrn_source_type 'PhotonJet (Cu) X-ray Source'
_exptl_absorpt_coefficient_mu 0.931
_exptl_absorpt_correction_T_max 1.000
_exptl_absorpt_correction_T_min 0.460
_exptl_absorpt_correction_type gaussian
_exptl_absorpt_process_details
;
CrysAlisPro 1.171.40.54a (Rigaku Oxford Diffraction, 2019)
Numerical absorption correction based on gaussian integration over
            a multifaceted crystal model
Empirical absorption correction using spherical harmonics,
 implemented in SCALE3 ABSPACK scaling algorithm.
;
_exptl_crystal_colour 'clear colourless'
_exptl_crystal_colour_lustre clear
_exptl_crystal_colour_primary colourless
_exptl_crystal_density_diffrn 1.384
_exptl_crystal_description plate
_exptl_crystal_F_000 1832
_exptl_crystal_size_max 0.288
_exptl_crystal_size_mid 0.13
_exptl_crystal_size_min 0.064
_refine_diff_density_max 0.293
_refine_diff_density_min -0.298
_refine_diff_density_rms 0.043
_refine_ls_extinction_method none
_refine_ls_goodness_of_fit_ref 1.039
_refine_ls_hydrogen_treatment mixed
_refine_ls_matrix_type full
_refine_ls_number_parameters 283
_refine_ls_number_reflns 3944
_refine_ls_number_restraints 1
_refine_ls_restrained_S_all 1.040
_refine_ls_R_factor_all 0.0360
_refine_ls_R_factor_gt 0.0354
_refine_ls_shift/su_max 0.001
_refine_ls_shift/su_mean 0.000
_refine_ls_structure_factor_coef Fsqd
_refine_ls_weighting_details 'w=1/[\s^2^(Fo^2^)+(0.0406P)^2^+4.7194P] where P=(Fo^2^+2Fc^2^)/3'
_refine_ls_weighting_scheme calc
_refine_ls_wR_factor_gt 0.0874
_refine_ls_wR_factor_ref 0.0879
_reflns_Friedel_coverage 0.000
_reflns_number_gt 3838
_reflns_number_total 3944
_reflns_threshold_expression 'I > 2\s(I)'
_cod_data_source_file cs9b03656_si_002.cif
_cod_data_source_block ryz4_abs
_cod_database_code 4514622
_shelx_shelxl_version_number 2016/6
_chemical_oxdiff_formula C22H30F3N2.5O
_chemical_oxdiff_usercomment 'Crystallize from MeCN'
_shelx_space_group_comment
;
The symmetry employed for this shelxl refinement is uniquely defined
by the following loop, which should always be used as a source of
symmetry information in preference to the above space-group names.
They are only intended as comments.
;
_shelx_estimated_absorpt_t_max 0.943
_shelx_estimated_absorpt_t_min 0.775
_reflns_odcompleteness_completeness 99.93
_reflns_odcompleteness_iscentric 1
_reflns_odcompleteness_theta 69.95
_olex2_refinement_description
;
1. Fixed Uiso
 At 1.2 times of:
  All C(H) groups, All C(H,H) groups, All N(H) groups
 At 1.5 times of:
  All C(H,H,H) groups
2. Restrained distances
 N1-H1
 0.88 with sigma of 0.02
3. Others
 Fixed Sof: H23A(0.5) H23B(0.5) H23C(0.5)
4.a Ternary CH refined with riding coordinates:
 C1(H1A), C4(H4), C6(H6), C14(H14)
4.b Secondary CH2 refined with riding coordinates:
 C2(H2A,H2B), C3(H3A,H3B), C5(H5A,H5B), C13(H13A,H13B), C16(H16A,H16B),
 C18(H18A,H18B)
4.c Aromatic/amide H refined with riding coordinates:
 C8(H8), C9(H9), C10(H10), C11(H11)
4.d Idealised Me refined as rotating group:
 C17(H17A,H17B,H17C), C19(H19A,H19B,H19C), C23(H23A,H23B,H23C)
;
_olex2_submission_special_instructions 'No special instructions were received'
_oxdiff_exptl_absorpt_empirical_details
;
Empirical correction (ABSPACK) includes:
- Absorption correction using spherical harmonics
- Frame scaling
;
_oxdiff_exptl_absorpt_empirical_full_max 1.290
_oxdiff_exptl_absorpt_empirical_full_min 0.802

loop_
_space_group_symop_operation_xyz
'x, y, z'
'-x+1/2, y, -z'
'x+1/2, y+1/2, z+1/2'
'-x+1, y+1/2, -z+1/2'
'-x, -y, -z'
'x-1/2, -y, z'
'-x+1/2, -y+1/2, -z+1/2'
'x, -y+1/2, z+1/2'

loop_
_atom_site_label
_atom_site_type_symbol
_atom_site_fract_x
_atom_site_fract_y
_atom_site_fract_z
_atom_site_U_iso_or_equiv
_atom_site_adp_type
_atom_site_occupancy
_atom_site_site_symmetry_order
_atom_site_calc_flag
_atom_site_refinement_flags_posn
_atom_site_refinement_flags_adp
_atom_site_refinement_flags_occupancy
_atom_site_disorder_assembly
_atom_site_disorder_group
F1 F 0.68855(5) 0.66187(9) 0.61858(6) 0.0547(3) Uani 1 1 d . . . . .
F2 F 0.79411(4) 0.56126(8) 0.63760(4) 0.0346(2) Uani 1 1 d . . . . .
F3 F 0.74721(6) 0.65899(10) 0.70542(5) 0.0551(3) Uani 1 1 d . . . . .
O2 O 0.70943(5) 0.40514(10) 0.71763(4) 0.0298(2) Uani 1 1 d . . . . .
O3 O 0.64311(5) 0.41496(9) 0.62736(4) 0.02062(19) Uani 1 1 d . . . . .
C20 C 0.68955(6) 0.45546(12) 0.66960(5) 0.0173(2) Uani 1 1 d . . . . .
C21 C 0.72930(7) 0.58580(13) 0.65800(6) 0.0228(3) Uani 1 1 d . . . . .
O1 O 0.42038(4) 0.13027(9) 0.77257(3) 0.01879(19) Uani 1 1 d . . . . .
N1 N 0.58228(5) 0.19703(9) 0.66717(4) 0.0130(2) Uani 1 1 d D . . . .
H1 H 0.6061(8) 0.2682(13) 0.6533(6) 0.016 Uiso 1 1 d DR . . . .
N2 N 0.53704(5) 0.13078(9) 0.61701(4) 0.0141(2) Uani 1 1 d . . . . .
C1 C 0.64034(6) 0.09433(12) 0.69049(5) 0.0163(2) Uani 1 1 d . . . . .
H1A H 0.669855 0.114459 0.729716 0.020 Uiso 1 1 calc R . . . .
C2 C 0.68760(7) 0.07091(13) 0.64099(5) 0.0200(3) Uani 1 1 d . . . . .
H2A H 0.734430 0.022259 0.655503 0.024 Uiso 1 1 calc R . . . .
H2B H 0.700835 0.155272 0.623502 0.024 Uiso 1 1 calc R . . . .
C3 C 0.63448(7) -0.01292(13) 0.59579(6) 0.0222(3) Uani 1 1 d . . . . .
H3A H 0.627635 0.027885 0.556361 0.027 Uiso 1 1 calc R . . . .
H3B H 0.653578 -0.103906 0.593145 0.027 Uiso 1 1 calc R . . . .
C4 C 0.56117(7) -0.01012(12) 0.62292(5) 0.0187(3) Uani 1 1 d . . . . .
H4 H 0.522192 -0.075602 0.606256 0.022 Uiso 1 1 calc R . . . .
C5 C 0.59171(7) -0.02877(12) 0.68810(5) 0.0195(3) Uani 1 1 d . . . . .
H5A H 0.552079 -0.023400 0.713696 0.023 Uiso 1 1 calc R . . . .
H5B H 0.621426 -0.110627 0.696118 0.023 Uiso 1 1 calc R . . . .
C6 C 0.52820(6) 0.25442(11) 0.70740(5) 0.0134(2) Uani 1 1 d . . . . .
H6 H 0.531203 0.352544 0.704609 0.016 Uiso 1 1 calc R . . . .
C7 C 0.54584(6) 0.21955(11) 0.77151(5) 0.0141(2) Uani 1 1 d . . . . .
C8 C 0.61431(6) 0.25627(11) 0.80499(5) 0.0163(2) Uani 1 1 d . . . . .
H8 H 0.652096 0.297024 0.786294 0.020 Uiso 1 1 calc R . . . .
C9 C 0.62764(7) 0.23403(12) 0.86477(5) 0.0185(2) Uani 1 1 d . . . . .
H9 H 0.674736 0.257496 0.886728 0.022 Uiso 1 1 calc R . . . .
C10 C 0.57185(7) 0.17712(12) 0.89280(5) 0.0187(2) Uani 1 1 d . . . . .
H10 H 0.580991 0.161985 0.933893 0.022 Uiso 1 1 calc R . . . .
C11 C 0.50322(7) 0.14259(12) 0.86097(5) 0.0175(2) Uani 1 1 d . . . . .
H11 H 0.464889 0.105190 0.880162 0.021 Uiso 1 1 calc R . . . .
C12 C 0.49074(6) 0.16308(11) 0.80052(5) 0.0154(2) Uani 1 1 d . . . . .
C13 C 0.41616(6) 0.10272(12) 0.71116(5) 0.0165(2) Uani 1 1 d . . . . .
H13A H 0.362874 0.088549 0.694120 0.020 Uiso 1 1 calc R . . . .
H13B H 0.444108 0.020469 0.706010 0.020 Uiso 1 1 calc R . . . .
C14 C 0.44867(6) 0.21418(11) 0.67827(5) 0.0141(2) Uani 1 1 d . . . . .
H14 H 0.414724 0.292433 0.677665 0.017 Uiso 1 1 calc R . . . .
C15 C 0.45872(6) 0.17991(11) 0.61407(5) 0.0139(2) Uani 1 1 d . . . . .
C16 C 0.45510(7) 0.31001(11) 0.57888(5) 0.0167(2) Uani 1 1 d . . . . .
H16A H 0.404882 0.350220 0.578996 0.020 Uiso 1 1 calc R . . . .
H16B H 0.493028 0.371646 0.599147 0.020 Uiso 1 1 calc R . . . .
C17 C 0.46882(8) 0.29504(13) 0.51557(5) 0.0247(3) Uani 1 1 d . . . . .
H17A H 0.427693 0.244047 0.493573 0.037 Uiso 1 1 calc GR . . . .
H17B H 0.516640 0.249072 0.514649 0.037 Uiso 1 1 calc GR . . . .
H17C H 0.470950 0.382357 0.497744 0.037 Uiso 1 1 calc GR . . . .
C18 C 0.40334(6) 0.07731(12) 0.58379(5) 0.0164(2) Uani 1 1 d . . . . .
H18A H 0.421304 0.048085 0.547276 0.020 Uiso 1 1 calc R . . . .
H18B H 0.403605 -0.000402 0.609775 0.020 Uiso 1 1 calc R . . . .
C19 C 0.32238(7) 0.12660(13) 0.56856(6) 0.0213(3) Uani 1 1 d . . . . .
H19A H 0.320359 0.196369 0.538984 0.032 Uiso 1 1 calc GR . . . .
H19B H 0.305107 0.161544 0.603926 0.032 Uiso 1 1 calc GR . . . .
H19C H 0.289758 0.053503 0.553015 0.032 Uiso 1 1 calc GR . . . .
N3 N 0.750000 0.1951(2) 0.500000 0.0631(7) Uani 1 2 d S T P . .
C22 C 0.750000 0.3057(3) 0.500000 0.0473(6) Uani 1 2 d S T P . .
C23 C 0.750000 0.4480(3) 0.500000 0.1005(17) Uani 1 2 d S T P . .
H23A H 0.791602 0.480162 0.480672 0.151 Uiso 0.5 1 calc GR . . A -1
H23B H 0.756260 0.480162 0.540504 0.151 Uiso 0.5 1 calc GR . . A -1
H23C H 0.702138 0.480161 0.478825 0.151 Uiso 0.5 1 calc GR . . A -1

loop_
_atom_site_aniso_label
_atom_site_aniso_U_11
_atom_site_aniso_U_22
_atom_site_aniso_U_33
_atom_site_aniso_U_23
_atom_site_aniso_U_13
_atom_site_aniso_U_12
F1 0.0324(5) 0.0305(5) 0.0959(8) 0.0343(5) -0.0081(5) -0.0066(4)
F2 0.0243(4) 0.0292(4) 0.0548(5) -0.0013(4) 0.0209(4) -0.0064(3)
F3 0.0611(7) 0.0480(6) 0.0609(6) -0.0350(5) 0.0248(5) -0.0310(5)
O2 0.0206(5) 0.0416(6) 0.0256(5) 0.0119(4) -0.0024(4) -0.0046(4)
O3 0.0200(4) 0.0214(4) 0.0199(4) -0.0005(3) 0.0011(3) -0.0058(3)
C20 0.0127(5) 0.0189(6) 0.0209(6) 0.0001(5) 0.0042(4) -0.0002(4)
C21 0.0171(6) 0.0201(6) 0.0314(7) -0.0032(5) 0.0046(5) -0.0024(5)
O1 0.0135(4) 0.0277(5) 0.0155(4) 0.0005(3) 0.0031(3) -0.0042(3)
N1 0.0114(4) 0.0145(5) 0.0129(4) -0.0013(4) 0.0012(3) -0.0013(4)
N2 0.0113(4) 0.0146(5) 0.0158(5) -0.0041(4) -0.0007(4) -0.0012(4)
C1 0.0119(5) 0.0178(6) 0.0186(6) 0.0000(4) 0.0004(4) 0.0027(4)
C2 0.0132(5) 0.0244(6) 0.0228(6) -0.0047(5) 0.0034(5) 0.0017(5)
C3 0.0178(6) 0.0237(6) 0.0248(6) -0.0079(5) 0.0022(5) 0.0038(5)
C4 0.0155(6) 0.0140(6) 0.0260(6) -0.0045(5) 0.0004(5) 0.0007(4)
C5 0.0165(6) 0.0159(6) 0.0258(6) 0.0019(5) 0.0019(5) 0.0021(5)
C6 0.0122(5) 0.0133(5) 0.0151(5) -0.0009(4) 0.0031(4) 0.0000(4)
C7 0.0153(5) 0.0126(5) 0.0145(5) -0.0009(4) 0.0026(4) 0.0014(4)
C8 0.0155(5) 0.0155(5) 0.0182(6) -0.0011(4) 0.0032(4) -0.0010(4)
C9 0.0160(6) 0.0204(6) 0.0183(6) -0.0023(5) -0.0003(4) 0.0009(5)
C10 0.0220(6) 0.0205(6) 0.0134(5) 0.0008(4) 0.0024(4) 0.0038(5)
C11 0.0186(6) 0.0175(6) 0.0175(6) 0.0014(4) 0.0061(4) 0.0014(4)
C12 0.0139(5) 0.0141(5) 0.0180(6) -0.0012(4) 0.0019(4) 0.0011(4)
C13 0.0137(5) 0.0210(6) 0.0148(5) -0.0003(4) 0.0018(4) -0.0031(4)
C14 0.0118(5) 0.0157(5) 0.0146(5) -0.0002(4) 0.0013(4) 0.0004(4)
C15 0.0114(5) 0.0155(5) 0.0148(5) -0.0005(4) 0.0017(4) -0.0002(4)
C16 0.0166(5) 0.0163(6) 0.0169(6) 0.0010(4) 0.0017(4) -0.0003(4)
C17 0.0311(7) 0.0250(6) 0.0185(6) 0.0035(5) 0.0056(5) -0.0015(5)
C18 0.0145(5) 0.0181(6) 0.0160(5) -0.0015(4) 0.0005(4) -0.0024(4)
C19 0.0141(6) 0.0259(6) 0.0228(6) -0.0005(5) -0.0011(4) -0.0029(5)
N3 0.101(2) 0.0468(14) 0.0325(11) 0.000 -0.0217(12) 0.000
C22 0.0686(17) 0.0471(15) 0.0194(10) 0.000 -0.0166(10) 0.000
C23 0.195(5) 0.0402(16) 0.0474(18) 0.000 -0.045(2) 0.000

loop_
_atom_type_symbol
_atom_type_description
_atom_type_scat_dispersion_real
_atom_type_scat_dispersion_imag
_atom_type_scat_source
C C 0.0181 0.0091 'International Tables Vol C Tables 4.2.6.8 and 6.1.1.4'
H H 0.0000 0.0000 'International Tables Vol C Tables 4.2.6.8 and 6.1.1.4'
F F 0.0727 0.0534 'International Tables Vol C Tables 4.2.6.8 and 6.1.1.4'
N N 0.0311 0.0180 'International Tables Vol C Tables 4.2.6.8 and 6.1.1.4'
O O 0.0492 0.0322 'International Tables Vol C Tables 4.2.6.8 and 6.1.1.4'

loop_
_exptl_crystal_face_index_h
_exptl_crystal_face_index_k
_exptl_crystal_face_index_l
_exptl_crystal_face_perp_dist
-1 2 15 0.0509
-6 3 12 0.0456
-9 4 -1 0.0732
-9 4 6 0.0547
-2 2 -13 0.0627
8 5 1 0.1101
5 5 -7 0.0967
11 -2 -3 0.1092
0 0 -15 0.0660
6 -5 -6 0.0269
-1 -2 -14 0.0820
3 -6 5 0.0370
-2 -5 -8 0.0880
-5 6 5 0.0306

loop_
_geom_angle_atom_site_label_1
_geom_angle_atom_site_label_2
_geom_angle_atom_site_label_3
_geom_angle
O2 C20 O3 129.63(12)
O2 C20 C21 115.65(11)
O3 C20 C21 114.68(10)
F1 C21 F2 106.72(11)
F1 C21 C20 113.22(10)
F2 C21 C20 110.37(10)
F3 C21 F1 106.39(12)
F3 C21 F2 106.02(10)
F3 C21 C20 113.62(11)
C12 O1 C13 115.01(9)
N2 N1 C1 103.63(8)
N2 N1 C6 108.61(8)
C1 N1 C6 120.29(9)
N1 N2 C4 104.24(8)
N1 N2 C15 106.98(8)
C15 N2 C4 125.85(9)
N1 C1 C2 105.59(9)
N1 C1 C5 101.01(9)
C5 C1 C2 102.85(10)
C1 C2 C3 103.33(9)
C4 C3 C2 101.21(9)
N2 C4 C3 103.56(10)
N2 C4 C5 105.34(9)
C5 C4 C3 101.04(9)
C1 C5 C4 93.15(9)
C7 C6 N1 115.98(9)
C7 C6 C14 114.40(9)
C14 C6 N1 105.13(8)
C8 C7 C6 121.22(10)
C12 C7 C6 120.28(10)
C12 C7 C8 118.10(10)
C9 C8 C7 120.99(11)
C8 C9 C10 119.90(11)
C11 C10 C9 120.24(11)
C10 C11 C12 119.51(11)
O1 C12 C7 122.88(10)
O1 C12 C11 115.80(10)
C11 C12 C7 121.25(11)
O1 C13 C14 112.17(9)
C6 C14 C15 104.16(8)
C13 C14 C6 112.19(9)
C13 C14 C15 114.40(9)
N2 C15 C14 105.81(8)
N2 C15 C16 106.12(9)
N2 C15 C18 109.82(9)
C16 C15 C14 107.84(9)
C18 C15 C14 115.25(9)
C18 C15 C16 111.48(9)
C17 C16 C15 114.67(10)
C19 C18 C15 114.40(10)
N3 C22 C23 180.0

loop_
_geom_bond_atom_site_label_1
_geom_bond_atom_site_label_2
_geom_bond_distance
F1 C21 1.3274(16)
F2 C21 1.3405(15)
F3 C21 1.3218(16)
O2 C20 1.2243(15)
O3 C20 1.2548(15)
C20 C21 1.5449(17)
O1 C12 1.3722(14)
O1 C13 1.4341(14)
N1 N2 1.4743(13)
N1 C1 1.5158(14)
N1 C6 1.5509(14)
N2 C4 1.4946(15)
N2 C15 1.4840(14)
C1 C2 1.5369(16)
C1 C5 1.5206(16)
C2 C3 1.5582(17)
C3 C4 1.5379(17)
C4 C5 1.5340(17)
C6 C7 1.5077(15)
C6 C14 1.5411(15)
C7 C8 1.4027(16)
C7 C12 1.3955(16)
C8 C9 1.3824(17)
C9 C10 1.3940(17)
C10 C11 1.3836(17)
C11 C12 1.3942(16)
C13 C14 1.5247(16)
C14 C15 1.5563(15)
C15 C16 1.5462(16)
C15 C18 1.5351(15)
C16 C17 1.5227(16)
C18 C19 1.5286(16)
N3 C22 1.122(3)
C22 C23 1.444(4)

loop_
_geom_hbond_atom_site_label_D
_geom_hbond_atom_site_label_H
_geom_hbond_atom_site_label_A
_geom_hbond_distance_DH
_geom_hbond_distance_HA
_geom_hbond_distance_DA
_geom_hbond_angle_DHA
N1 H1 O3 0.921(13) 1.770(13) 2.6871(13) 173.8(13)

loop_
_exptl_oxdiff_crystal_face_indexfrac_h
_exptl_oxdiff_crystal_face_indexfrac_k
_exptl_oxdiff_crystal_face_indexfrac_l
_exptl_oxdiff_crystal_face_x
_exptl_oxdiff_crystal_face_y
_exptl_oxdiff_crystal_face_z
-0.7507 1.5284 14.5064 0.5243 -0.1253 -0.8423
-5.7490 3.2838 11.6325 0.8852 -0.2123 -0.4139
-9.3931 3.6374 -1.4010 0.8041 -0.1935 0.5621
-8.5168 3.9503 6.4325 0.9715 -0.2333 0.0422
-2.2802 2.1879 -13.2295 0.0677 0.2810 0.9573
7.8847 4.7476 0.7465 0.2212 0.9214 -0.3196
5.3135 5.2342 -6.9333 0.2243 0.9338 0.2789
11.2673 -1.6001 -3.2733 -0.7510 0.5762 -0.3224
-0.0703 0.0862 -14.7860 -0.3069 0.2359 0.9220
5.7065 -5.3342 -5.8697 -0.9966 -0.0784 0.0252
-1.2605 -1.8386 -13.8855 -0.4586 -0.0355 0.8879
2.7930 -5.8935 5.0679 -0.6969 -0.4794 -0.5333
-1.7630 -5.3128 -8.1318 -0.7153 -0.4911 0.4972
-4.8025 5.7130 5.0536 0.9832 0.1822 -0.0086
